data_2205090
loop_
_publ_author_name
'Hai-Zhen Xu'
'Xin Zhang'
'Xiao-Jun  Zhao'
'Gui-Sheng Yu'

_publ_section_title 1-<i>tert</i>-Butyl-3-(\a-hydroxy-4-isopropylbenzylidene)pyrrolidine-2,4-dione
_journal_issue 2
_journal_name_full 'Acta Crystallographica Section E'
_journal_page_first o292
_journal_page_last o294
_journal_paper_doi 10.1107/S1600536805000589
_journal_volume 61
_journal_year 2005
_chemical_formula_iupac 'C18 H23 N O3'
_chemical_formula_moiety 'C18 H23 N O3'
_chemical_formula_sum 'C18 H23 N O3'
_chemical_formula_weight 301.37
_chemical_name_systematic
;
1-tert-Butyl-3-(\a-Hydroxy-4-isopropylbenzylidene)pyrrolidine-2,4-dione
;
_space_group_IT_number 14
_symmetry_cell_setting monoclinic
_symmetry_space_group_name_Hall '-P 2yn'
_symmetry_space_group_name_H-M 'P 1 21/n 1'
_atom_sites_solution_hydrogens geom
_atom_sites_solution_primary direct
_atom_sites_solution_secondary difmap
_cell_angle_alpha 90.00
_cell_angle_beta 95.752(4)
_cell_angle_gamma 90.00
_cell_formula_units_Z 4
_cell_length_a 14.896(3)
_cell_length_b 5.9680(11)
_cell_length_c 18.894(4)
_cell_measurement_reflns_used 1698
_cell_measurement_temperature 293(2)
_cell_measurement_theta_max 22.18
_cell_measurement_theta_min 2.75
_cell_volume 1671.2(6)
_computing_cell_refinement SMART
_computing_data_collection 'SMART (Bruker, 1999)'
_computing_data_reduction 'SAINT (Bruker, 1999)'
_computing_molecular_graphics 'SHELXTL (Bruker, 1999)'
_computing_publication_material SHELXTL
_computing_structure_refinement 'SHELXL97 (Sheldrick, 1997)'
_computing_structure_solution 'SHELXS97 (Sheldrick, 1997)'
_diffrn_ambient_temperature 293(2)
_diffrn_measured_fraction_theta_full 1.000
_diffrn_measured_fraction_theta_max 1.000
_diffrn_measurement_device_type 'Bruker SMART CCD area-detector'
_diffrn_measurement_method '\f and \w'
_diffrn_radiation_monochromator graphite
_diffrn_radiation_source 'fine-focus sealed tube'
_diffrn_radiation_type MoK\a
_diffrn_radiation_wavelength 0.71073
_diffrn_reflns_av_R_equivalents 0.0448
_diffrn_reflns_av_sigmaI/netI 0.0502
_diffrn_reflns_limit_h_max 17
_diffrn_reflns_limit_h_min -17
_diffrn_reflns_limit_k_max 7
_diffrn_reflns_limit_k_min -5
_diffrn_reflns_limit_l_max 19
_diffrn_reflns_limit_l_min -22
_diffrn_reflns_number 8391
_diffrn_reflns_theta_full 25.01
_diffrn_reflns_theta_max 25.01
_diffrn_reflns_theta_min 1.83
_diffrn_standards_decay_% 0
_diffrn_standards_number 0
_exptl_absorpt_coefficient_mu 0.081
_exptl_absorpt_correction_type none
_exptl_crystal_colour colorless
_exptl_crystal_density_diffrn 1.198
_exptl_crystal_density_method 'not measured'
_exptl_crystal_description prism
_exptl_crystal_F_000 648
_exptl_crystal_size_max 0.28
_exptl_crystal_size_mid 0.16
_exptl_crystal_size_min 0.16
_refine_diff_density_max 0.390
_refine_diff_density_min -0.259
_refine_ls_extinction_coef 0.017(3)
_refine_ls_extinction_expression Fc^*^=kFc[1+0.001xFc^2^\l^3^/sin(2\q)]^-1/4^
_refine_ls_extinction_method SHELXL97
_refine_ls_goodness_of_fit_ref 1.015
_refine_ls_hydrogen_treatment mixed
_refine_ls_matrix_type full
_refine_ls_number_parameters 208
_refine_ls_number_reflns 2938
_refine_ls_number_restraints 13
_refine_ls_restrained_S_all 1.098
_refine_ls_R_factor_all 0.1166
_refine_ls_R_factor_gt 0.0609
_refine_ls_shift/su_max 0.004
_refine_ls_shift/su_mean 0.000
_refine_ls_structure_factor_coef Fsqd
_refine_ls_weighting_details 'calc w = 1/[\s^2^(Fo^2^)+(0.0941P)^2^+0.9716P] where P = (Fo^2^+2Fc^2^)/3'
_refine_ls_weighting_scheme calc
_refine_ls_wR_factor_gt 0.1652
_refine_ls_wR_factor_ref 0.2068
_reflns_number_gt 1619
_reflns_number_total 2938
_reflns_threshold_expression I>2\s(I)
_cod_data_source_file is6032.cif
_cod_data_source_block 1b
_cod_depositor_comments
;
The following automatic conversions were performed:
'_symmetry_cell_setting' value 'Monoclinic' changed to 'monoclinic'
according to '/home/saulius/struct/CIF-dictionaries/cif_core.dic'
dictionary named 'cif_core.dic' version 2.4.1 from
2010-06-29.

'_geom_bond_publ_flag' value 'Yes' changed to 'yes' according
to '/home/saulius/struct/CIF-dictionaries/cif_core.dic' dictionary named
'cif_core.dic' version 2.4.1 from 2010-06-29 (10
times).

'_geom_bond_publ_flag' value 'No' changed to 'no' according to
'/home/saulius/struct/CIF-dictionaries/cif_core.dic' dictionary named
'cif_core.dic' version 2.4.1 from 2010-06-29 (35
times).

'_geom_angle_publ_flag' value 'No' changed to 'no' according to
'/home/saulius/struct/CIF-dictionaries/cif_core.dic' dictionary named
'cif_core.dic' version 2.4.1 from 2010-06-29 (60
times).

'_geom_angle_publ_flag' value 'Yes' changed to 'yes' according to
'/home/saulius/struct/CIF-dictionaries/cif_core.dic' dictionary named
'cif_core.dic' version 2.4.1 from 2010-06-29 (22
times).

'_geom_torsion_publ_flag' value 'Yes' changed to 'yes' according
to '/home/saulius/struct/CIF-dictionaries/cif_core.dic' dictionary named
'cif_core.dic' version 2.4.1 from 2010-06-29 (12 times).

Automatic conversion script
Id: cif_fix_enum 1527 2010-12-29 10:47:43Z saulius 

The following automatic conversions were performed:

'_symmetry_cell_setting' value 'Monoclinic' changed to 'monoclinic'
according to /home/saulius/struct/CIF-dictionaries/cif_core.dic
dictionary named 'cif_core.dic' version 2.4.1 from
2010-06-29.

'_geom_bond_publ_flag' value 'Yes' changed to 'yes'
according to /home/saulius/struct/CIF-dictionaries/cif_core.dic
dictionary named 'cif_core.dic' version 2.4.1 from 2010-06-29 (10
times).

'_geom_bond_publ_flag' value 'No' changed to 'no' according
to /home/saulius/struct/CIF-dictionaries/cif_core.dic dictionary
named 'cif_core.dic' version 2.4.1 from 2010-06-29 (35
times).

'_geom_angle_publ_flag' value 'No' changed to 'no' according
to /home/saulius/struct/CIF-dictionaries/cif_core.dic dictionary
named 'cif_core.dic' version 2.4.1 from 2010-06-29 (60
times).

'_geom_angle_publ_flag' value 'Yes' changed to 'yes'
according to /home/saulius/struct/CIF-dictionaries/cif_core.dic
dictionary named 'cif_core.dic' version 2.4.1 from 2010-06-29 (22
times).

'_geom_torsion_publ_flag' value 'Yes' changed to 'yes'
according to /home/saulius/struct/CIF-dictionaries/cif_core.dic
dictionary named 'cif_core.dic' version 2.4.1 from 2010-06-29 (12
times).

Automatic conversion script
Id: cif_fix_values 1715 2011-07-08 13:25:40Z adriana 
;
_cod_original_sg_symbol_H-M 'P 21/n'
_cod_database_code 2205090
_cod_database_fobs_code 2205090

loop_
_symmetry_equiv_pos_as_xyz
'x, y, z'
'-x+1/2, y+1/2, -z+1/2'
'-x, -y, -z'
'x-1/2, -y-1/2, z-1/2'

loop_
_atom_site_label
_atom_site_fract_x
_atom_site_fract_y
_atom_site_fract_z
_atom_site_U_iso_or_equiv
_atom_site_adp_type
_atom_site_calc_flag
_atom_site_refinement_flags
_atom_site_occupancy
_atom_site_type_symbol
O1 0.75501(19) 0.7311(5) 0.41506(15) 0.0736(9) Uani d D 1 O
H1 0.737(3) 0.761(9) 0.4539(14) 0.110 Uiso d D 1 H
O2 0.73715(18) 0.9240(5) 0.52834(14) 0.0714(9) Uani d . 1 O
O3 0.98902(19) 1.2047(5) 0.42567(15) 0.0782(10) Uani d . 1 O
N1 0.84142(19) 1.2006(5) 0.55972(15) 0.0521(8) Uani d . 1 N
C1 0.9189(3) 1.2981(6) 0.5302(2) 0.0610(11) Uani d . 1 C
H1A 0.9732 1.2778 0.5625 0.073 Uiso calc R 1 H
H1B 0.9098 1.4571 0.5215 0.073 Uiso calc R 1 H
C2 0.9260(3) 1.1738(6) 0.46121(19) 0.0555(10) Uani d . 1 C
C3 0.8507(2) 1.0224(6) 0.45222(18) 0.0478(9) Uani d . 1 C
C4 0.8042(2) 1.0423(6) 0.51627(19) 0.0518(9) Uani d . 1 C
C5 0.8104(2) 1.2690(6) 0.62893(18) 0.0533(10) Uani d . 1 C
C6 0.7155(3) 1.3674(8) 0.6145(2) 0.0786(13) Uani d . 1 C
H6A 0.7173 1.4960 0.5841 0.118 Uiso calc R 1 H
H6B 0.6940 1.4114 0.6587 0.118 Uiso calc R 1 H
H6C 0.6758 1.2568 0.5917 0.118 Uiso calc R 1 H
C7 0.8104(4) 1.0674(7) 0.6779(2) 0.0848(14) Uani d . 1 C
H7A 0.7653 0.9625 0.6590 0.127 Uiso calc R 1 H
H7B 0.7972 1.1151 0.7243 0.127 Uiso calc R 1 H
H7C 0.8686 0.9970 0.6813 0.127 Uiso calc R 1 H
C8 0.8743(3) 1.4445(7) 0.6634(2) 0.0732(12) Uani d . 1 C
H8A 0.9336 1.3816 0.6724 0.110 Uiso calc R 1 H
H8B 0.8534 1.4921 0.7075 0.110 Uiso calc R 1 H
H8C 0.8761 1.5708 0.6321 0.110 Uiso calc R 1 H
C9 0.8217(2) 0.8628(6) 0.40160(19) 0.0510(9) Uani d . 1 C
C10 0.8548(2) 0.8211(6) 0.33254(19) 0.0512(9) Uani d . 1 C
C11 0.9017(3) 0.9783(7) 0.2975(2) 0.0626(11) Uani d . 1 C
H11 0.9161 1.1153 0.3193 0.075 Uiso calc R 1 H
C12 0.9275(3) 0.9356(7) 0.2309(2) 0.0704(12) Uani d . 1 C
H12 0.9583 1.0455 0.2082 0.085 Uiso calc R 1 H
C13 0.9086(3) 0.7319(8) 0.1967(2) 0.0664(11) Uani d . 1 C
C14 0.8622(3) 0.5774(8) 0.2319(2) 0.0707(12) Uani d . 1 C
H14 0.8486 0.4397 0.2104 0.085 Uiso calc R 1 H
C15 0.8348(3) 0.6182(7) 0.2978(2) 0.0631(11) Uani d . 1 C
H15 0.8025 0.5093 0.3197 0.076 Uiso calc R 1 H
C16 0.9383(3) 0.6793(9) 0.1245(2) 0.0880(15) Uani d . 1 C
H16 0.8988 0.5566 0.1062 0.106 Uiso calc R 1 H
C17 1.0291(4) 0.5864(12) 0.1285(3) 0.142(2) Uani d U 1 C
H17A 1.0424 0.5423 0.0818 0.212 Uiso calc R 1 H
H17B 1.0329 0.4581 0.1593 0.212 Uiso calc R 1 H
H17C 1.0718 0.6975 0.1470 0.212 Uiso calc R 1 H
C18 0.9224(5) 0.8553(12) 0.0729(3) 0.144(2) Uani d U 1 C
H18A 0.8610 0.9052 0.0719 0.217 Uiso calc R 1 H
H18B 0.9332 0.8002 0.0268 0.217 Uiso calc R 1 H
H18C 0.9623 0.9783 0.0857 0.217 Uiso calc R 1 H

loop_
_atom_site_aniso_label
_atom_site_aniso_U_11
_atom_site_aniso_U_22
_atom_site_aniso_U_33
_atom_site_aniso_U_12
_atom_site_aniso_U_13
_atom_site_aniso_U_23
O1 0.0750(19) 0.076(2) 0.073(2) -0.0354(15) 0.0252(15) -0.0187(16)
O2 0.0742(18) 0.0752(19) 0.0697(18) -0.0328(15) 0.0312(14) -0.0121(14)
O3 0.0791(19) 0.091(2) 0.0713(18) -0.0388(16) 0.0391(16) -0.0242(15)
N1 0.0578(18) 0.0493(17) 0.0526(18) -0.0097(14) 0.0232(14) -0.0079(14)
C1 0.068(2) 0.056(2) 0.063(2) -0.0177(19) 0.027(2) -0.0112(19)
C2 0.065(2) 0.051(2) 0.054(2) -0.0127(18) 0.0221(19) -0.0082(17)
C3 0.050(2) 0.045(2) 0.050(2) -0.0092(16) 0.0152(17) -0.0057(16)
C4 0.056(2) 0.046(2) 0.055(2) -0.0107(17) 0.0140(18) -0.0030(18)
C5 0.063(2) 0.052(2) 0.047(2) 0.0001(18) 0.0188(18) -0.0006(17)
C6 0.077(3) 0.085(3) 0.076(3) 0.013(2) 0.020(2) -0.015(2)
C7 0.125(4) 0.072(3) 0.060(3) -0.006(3) 0.022(3) 0.011(2)
C8 0.091(3) 0.070(3) 0.062(3) -0.011(2) 0.023(2) -0.016(2)
C9 0.049(2) 0.048(2) 0.057(2) -0.0071(17) 0.0101(17) 0.0000(17)
C10 0.050(2) 0.051(2) 0.053(2) 0.0017(17) 0.0034(17) -0.0035(17)
C11 0.076(3) 0.056(2) 0.058(3) -0.005(2) 0.014(2) -0.0082(19)
C12 0.079(3) 0.076(3) 0.058(3) -0.001(2) 0.017(2) -0.001(2)
C13 0.061(2) 0.079(3) 0.058(2) 0.015(2) 0.003(2) -0.018(2)
C14 0.071(3) 0.070(3) 0.071(3) 0.001(2) 0.005(2) -0.025(2)
C15 0.063(2) 0.058(2) 0.069(3) -0.0061(19) 0.008(2) -0.014(2)
C16 0.093(3) 0.110(4) 0.061(3) 0.017(3) 0.012(2) -0.014(3)
C17 0.136(4) 0.175(5) 0.120(4) 0.054(4) 0.044(3) -0.005(4)
C18 0.179(5) 0.161(4) 0.096(4) 0.059(4) 0.027(3) -0.001(3)

loop_
_atom_type_symbol
_atom_type_description
_atom_type_scat_dispersion_real
_atom_type_scat_dispersion_imag
_atom_type_scat_source
C C 0.0033 0.0016 'International Tables Vol C Tables 4.2.6.8 and 6.1.1.4'
H H 0.0000 0.0000 'International Tables Vol C Tables 4.2.6.8 and 6.1.1.4'
N N 0.0061 0.0033 'International Tables Vol C Tables 4.2.6.8 and 6.1.1.4'
O O 0.0106 0.0060 'International Tables Vol C Tables 4.2.6.8 and 6.1.1.4'

loop_
_geom_angle_atom_site_label_1
_geom_angle_atom_site_label_2
_geom_angle_atom_site_label_3
_geom_angle
_geom_angle_publ_flag
C9 O1 H1 111(4) no
C4 N1 C1 110.2(3) yes
C4 N1 C5 126.0(3) yes
C1 N1 C5 123.8(3) yes
N1 C1 C2 105.1(3) yes
N1 C1 H1A 110.7 no
C2 C1 H1A 110.7 no
N1 C1 H1B 110.7 no
C2 C1 H1B 110.7 no
H1A C1 H1B 108.8 no
O3 C2 C3 131.6(3) yes
O3 C2 C1 121.6(3) yes
C3 C2 C1 106.8(3) yes
C9 C3 C2 134.3(3) yes
C9 C3 C4 119.2(3) yes
C2 C3 C4 106.3(3) yes
O2 C4 N1 124.9(3) yes
O2 C4 C3 123.7(3) yes
N1 C4 C3 111.5(3) yes
N1 C5 C8 109.3(3) yes
N1 C5 C7 109.7(3) yes
C8 C5 C7 108.9(3) yes
N1 C5 C6 108.2(3) yes
C8 C5 C6 109.9(3) yes
C7 C5 C6 110.9(3) yes
C5 C6 H6A 109.5 no
C5 C6 H6B 109.5 no
H6A C6 H6B 109.5 no
C5 C6 H6C 109.5 no
H6A C6 H6C 109.5 no
H6B C6 H6C 109.5 no
C5 C7 H7A 109.5 no
C5 C7 H7B 109.5 no
H7A C7 H7B 109.5 no
C5 C7 H7C 109.5 no
H7A C7 H7C 109.5 no
H7B C7 H7C 109.5 no
C5 C8 H8A 109.5 no
C5 C8 H8B 109.5 no
H8A C8 H8B 109.5 no
C5 C8 H8C 109.5 no
H8A C8 H8C 109.5 no
H8B C8 H8C 109.5 no
O1 C9 C3 117.8(3) yes
O1 C9 C10 113.6(3) yes
C3 C9 C10 128.5(3) yes
C11 C10 C15 117.4(3) no
C11 C10 C9 123.0(3) no
C15 C10 C9 119.5(3) no
C12 C11 C10 121.0(4) no
C12 C11 H11 119.5 no
C10 C11 H11 119.5 no
C11 C12 C13 121.6(4) no
C11 C12 H12 119.2 no
C13 C12 H12 119.2 no
C14 C13 C12 116.9(4) no
C14 C13 C16 120.6(4) no
C12 C13 C16 122.5(4) no
C13 C14 C15 122.3(4) no
C13 C14 H14 118.9 no
C15 C14 H14 118.9 no
C14 C15 C10 120.8(4) no
C14 C15 H15 119.6 no
C10 C15 H15 119.6 no
C18 C16 C17 113.8(5) no
C18 C16 C13 114.7(4) no
C17 C16 C13 112.8(4) no
C18 C16 H16 104.8 no
C17 C16 H16 104.8 no
C13 C16 H16 104.8 no
C16 C17 H17A 109.5 no
C16 C17 H17B 109.5 no
H17A C17 H17B 109.5 no
C16 C17 H17C 109.5 no
H17A C17 H17C 109.5 no
H17B C17 H17C 109.5 no
C16 C18 H18A 109.5 no
C16 C18 H18B 109.5 no
H18A C18 H18B 109.5 no
C16 C18 H18C 109.5 no
H18A C18 H18C 109.5 no
H18B C18 H18C 109.5 no

loop_
_geom_bond_atom_site_label_1
_geom_bond_atom_site_label_2
_geom_bond_distance
_geom_bond_publ_flag
O1 C9 1.311(4) yes
O1 H1 0.83(3) no
O2 C4 1.262(4) yes
O3 C2 1.221(4) yes
N1 C4 1.335(4) yes
N1 C1 1.452(4) yes
N1 C5 1.487(4) yes
C1 C2 1.514(5) yes
C1 H1A 0.9700 no
C1 H1B 0.9700 no
C2 C3 1.438(5) yes
C3 C9 1.388(5) yes
C3 C4 1.458(5) yes
C5 C8 1.517(5) no
C5 C7 1.518(5) no
C5 C6 1.529(5) no
C6 H6A 0.9600 no
C6 H6B 0.9600 no
C6 H6C 0.9600 no
C7 H7A 0.9600 no
C7 H7B 0.9600 no
C7 H7C 0.9600 no
C8 H8A 0.9600 no
C8 H8B 0.9600 no
C8 H8C 0.9600 no
C9 C10 1.461(5) no
C10 C11 1.378(5) no
C10 C15 1.395(5) no
C11 C12 1.377(5) no
C11 H11 0.9300 no
C12 C13 1.392(6) no
C12 H12 0.9300 no
C13 C14 1.365(6) no
C13 C16 1.509(6) no
C14 C15 1.371(5) no
C14 H14 0.9300 no
C15 H15 0.9300 no
C16 C18 1.436(7) no
C16 C17 1.457(7) no
C16 H16 0.9800 no
C17 H17A 0.9600 no
C17 H17B 0.9600 no
C17 H17C 0.9600 no
C18 H18A 0.9600 no
C18 H18B 0.9600 no
C18 H18C 0.9600 no

loop_
_geom_hbond_atom_site_label_D
_geom_hbond_atom_site_label_H
_geom_hbond_atom_site_label_A
_geom_hbond_distance_DH
_geom_hbond_distance_HA
_geom_hbond_distance_DA
_geom_hbond_angle_DHA
O1 H1 O2 0.83(3) 1.71(3) 2.468(4) 152(5)
C11 H11 O3 0.93 2.25 2.958(5) 132
C7 H7A O2 0.96 2.47 3.048(5) 118

loop_
_geom_torsion_atom_site_label_1
_geom_torsion_atom_site_label_2
_geom_torsion_atom_site_label_3
_geom_torsion_atom_site_label_4
_geom_torsion
_geom_torsion_publ_flag
C4 N1 C1 C2 -0.8(4) ?
C5 N1 C1 C2 178.5(3) yes
N1 C1 C2 O3 -174.4(4) yes
N1 C1 C2 C3 3.2(4) ?
O3 C2 C3 C9 -0.8(8) ?
C1 C2 C3 C9 -178.1(4) ?
O3 C2 C3 C4 173.0(4) yes
C1 C2 C3 C4 -4.3(4) ?
C1 N1 C4 O2 178.2(4) ?
C5 N1 C4 O2 -1.0(6) ?
C1 N1 C4 C3 -2.0(4) ?
C5 N1 C4 C3 178.7(3) yes
C9 C3 C4 O2 -1.3(6) ?
C2 C3 C4 O2 -176.2(4) ?
C9 C3 C4 N1 179.0(3) ?
C2 C3 C4 N1 4.1(4) ?
C4 N1 C5 C8 176.7(4) ?
C1 N1 C5 C8 -2.5(5) ?
C4 N1 C5 C7 57.4(5) ?
C1 N1 C5 C7 -121.8(4) ?
C4 N1 C5 C6 -63.7(5) ?
C1 N1 C5 C6 117.1(4) ?
C2 C3 C9 O1 171.0(4) yes
C4 C3 C9 O1 -2.2(5) yes
C2 C3 C9 C10 -10.2(7) yes
C4 C3 C9 C10 176.6(3) yes
O1 C9 C10 C11 158.2(4) yes
C3 C9 C10 C11 -20.6(6) yes
O1 C9 C10 C15 -18.4(5) yes
C3 C9 C10 C15 162.7(4) yes
C15 C10 C11 C12 0.1(6) ?
C9 C10 C11 C12 -176.6(4) ?
C10 C11 C12 C13 -1.0(6) ?
C11 C12 C13 C14 0.9(6) ?
C11 C12 C13 C16 -178.4(4) ?
C12 C13 C14 C15 0.1(6) ?
C16 C13 C14 C15 179.4(4) ?
C13 C14 C15 C10 -0.9(6) ?
C11 C10 C15 C14 0.9(6) ?
C9 C10 C15 C14 177.7(4) ?
C14 C13 C16 C18 135.2(6) ?
C12 C13 C16 C18 -45.6(7) ?
C14 C13 C16 C17 -92.4(6) ?
C12 C13 C16 C17 86.8(6) ?

loop_
_cod_related_entry_id
_cod_related_entry_database
_cod_related_entry_code
1 ChemSpider 30654779
